data_7245048
loop_
_publ_author_name
'Nicholas, Aaron D.'
'Garman, Leah C.'
'Albano, Nicolina'
'Cahill, Chris'

_publ_section_title
;
 Insight on noncovalent interactions and orbital constructs in
 low-dimensional antimony halide perovskites
;
_journal_name_full 'Physical Chemistry Chemical Physics'
_journal_paper_doi 10.1039/D2CP01996E
_journal_year 2022
_chemical_formula_moiety 'Cl4 Sb, C5 H6 N'
_chemical_formula_sum 'C5 H6 Cl4 N Sb'
_chemical_formula_weight 343.66
_chemical_name_common C5H6NSbCl4
_space_group_crystal_system triclinic
_space_group_IT_number 2
_space_group_name_Hall '-P 1'
_space_group_name_H-M_alt 'P -1'
_atom_sites_solution_hydrogens geom
_audit_update_record
;
2021-03-05 deposited with the CCDC.	2022-06-06 downloaded from the CCDC.
;
_cell_angle_alpha 88.53(3)
_cell_angle_beta 68.29(3)
_cell_angle_gamma 65.01(2)
_cell_formula_units_Z 2
_cell_length_a 7.597(6)
_cell_length_b 8.988(7)
_cell_length_c 9.242(8)
_cell_measurement_reflns_used 1804
_cell_measurement_temperature 100.(2)
_cell_measurement_theta_max 27.9244
_cell_measurement_theta_min 3.2185
_cell_volume 525.0(8)
_computing_cell_refinement 'SAINT V8.40A (Bruker Nano, Inc., 2019)'
_computing_data_collection 'Bruker Instrument Service vV6.2.12'
_computing_data_reduction 'SAINT V8.40A (Bruker Nano, Inc., 2019)'
_computing_molecular_graphics 'shelXle (C.B. Huebschle, rev 958)'
_computing_structure_refinement 'SHELXL-2018/3 (Sheldrick, 2018)'
_computing_structure_solution 'SHELXT 2014/5 (Sheldrick, 2014)'
_diffrn_ambient_temperature 100.(2)
_diffrn_detector_area_resol_mean 7.3910
_diffrn_measured_fraction_theta_full 0.976
_diffrn_measured_fraction_theta_max 0.976
_diffrn_measurement_device_type 'Bruker D8 QUEST'
_diffrn_measurement_method '\f and \w scans'
_diffrn_radiation_monochromator 'multilayer mirror'
_diffrn_radiation_type 'Mo K\a'
_diffrn_radiation_wavelength 0.71073
_diffrn_reflns_av_R_equivalents 0.0653
_diffrn_reflns_av_unetI/netI 0.2097
_diffrn_reflns_number 2441
_diffrn_reflns_theta_full 27.88
_diffrn_reflns_theta_max 27.88
_diffrn_reflns_theta_min 2.40
_diffrn_source 'microfocus sealed tube'
_diffrn_source_type 'Incoatec I\mS 3.0'
_exptl_absorpt_coefficient_mu 3.586
_exptl_absorpt_correction_T_max 0.78
_exptl_absorpt_correction_T_min 0.54
_exptl_absorpt_correction_type multi-scan
_exptl_absorpt_process_details
;
Krause, L., Herbst-Irmer, R., Sheldrick, G. M., Stalke, D. (2015).
"Comparison of silver and molybdenum microfocus X-ray sources for
single-crystal structure determination"
J. Appl. Cryst. 48, 3-10.
doi:10.1107/S1600576714022985
;
_exptl_crystal_colour 'clear intense yellow'
_exptl_crystal_density_diffrn 2.174
_exptl_crystal_density_method 'not measured'
_exptl_crystal_description Plate
_exptl_crystal_F_000 324
_exptl_crystal_size_max 0.229
_exptl_crystal_size_mid 0.075
_exptl_crystal_size_min 0.074
_refine_diff_density_max 2.472
_refine_diff_density_min -2.617
_refine_ls_extinction_method none
_refine_ls_goodness_of_fit_ref 1.062
_refine_ls_hydrogen_treatment constr
_refine_ls_matrix_type full
_refine_ls_number_parameters 100
_refine_ls_number_reflns 2441
_refine_ls_number_restraints 0
_refine_ls_restrained_S_all 1.062
_refine_ls_R_factor_all 0.1298
_refine_ls_R_factor_gt 0.0724
_refine_ls_shift/su_max 0.000
_refine_ls_shift/su_mean 0.000
_refine_ls_structure_factor_coef Fsqd
_refine_ls_weighting_details 'w=1/[\s^2^(Fo^2^)+(0.1000P)^2^] where P=(Fo^2^+2Fc^2^)/3'
_refine_ls_weighting_scheme calc
_refine_ls_wR_factor_gt 0.1690
_refine_ls_wR_factor_ref 0.1871
_reflns_number_gt 1586
_reflns_number_total 2441
_reflns_threshold_expression 'I > 2\s(I)'
_cod_data_source_file d2cp01996e2.cif
_cod_data_source_block Cmpd1_LCG1_95_A
_cod_depositor_comments
;
The following automatic conversions were performed:

data item '_exptl_absorpt_correction_type' value 'Multi-Scan' was
changed to 'multi-scan' in accordance with the
/home/data/users/saulius/crontab/automatic-downloads/rss-feeds/RSC/lib/dictionaries/cif_core.dic
dictionary named 'cif_core.dic' version 2.4.2 last updated on
2011-04-26.

Automatic conversion script
Id: cif_fix_values 7556 2019-12-06 15:28:31Z antanas 
;
_cod_original_cell_volume 525.0(7)
_cod_database_code 7245048

loop_
_space_group_symop_operation_xyz
'x, y, z'
'-x, -y, -z'

loop_
_atom_site_type_symbol
_atom_site_label
_atom_site_fract_x
_atom_site_fract_y
_atom_site_fract_z
_atom_site_U_iso_or_equiv
_atom_site_adp_type
_atom_site_calc_flag
_atom_site_refinement_flags_adp
_atom_site_refinement_flags_occupancy
_atom_site_refinement_flags_posn
_atom_site_occupancy
_atom_site_disorder_assembly
_atom_site_disorder_group
Sb Sb1 0.74239(11) 0.92423(9) 0.07821(8) 0.0137(3) Uani d . . . 1 . .
Cl Cl1 1.1401(4) 0.7722(3) -0.0640(3) 0.0171(6) Uani d . . . 1 . .
Cl Cl2 0.7314(4) 0.6627(3) 0.0668(3) 0.0201(6) Uani d . . . 1 . .
Cl Cl3 0.2961(4) 1.0567(3) 0.2470(3) 0.0190(6) Uani d . . . 1 . .
Cl Cl4 0.7742(4) 0.9107(4) 0.3298(3) 0.0209(7) Uani d . . . 1 . .
N N1 0.2570(15) 0.7326(13) 0.3795(12) 0.027(3) Uani d . . . 1 . .
H H6 0.255633 0.825796 0.354586 0.033 Uiso calc U . R 1 . .
C C1 0.2892(17) 0.6198(16) 0.2686(13) 0.021(3) Uani d . . . 1 . .
H H1 0.311116 0.642587 0.166321 0.026 Uiso calc U . R 1 . .
C C2 0.2897(18) 0.4700(15) 0.3058(14) 0.022(3) Uani d . . . 1 . .
H H2 0.309455 0.392918 0.229 0.026 Uiso calc U . R 1 . .
C C3 0.2612(18) 0.4340(14) 0.4565(14) 0.019(2) Uani d . . . 1 . .
H H3 0.265929 0.332099 0.482424 0.023 Uiso calc U . R 1 . .
C C4 0.2251(18) 0.5555(16) 0.5681(14) 0.027(3) Uani d . . . 1 . .
H H4 0.199302 0.536032 0.671575 0.032 Uiso calc U . R 1 . .
C C5 0.2265(16) 0.7045(14) 0.5295(14) 0.021(3) Uani d . . . 1 . .
H H5 0.20711 0.783376 0.604447 0.026 Uiso calc U . R 1 . .

loop_
_atom_site_aniso_label
_atom_site_aniso_U_11
_atom_site_aniso_U_22
_atom_site_aniso_U_33
_atom_site_aniso_U_12
_atom_site_aniso_U_13
_atom_site_aniso_U_23
Sb1 0.0157(4) 0.0130(4) 0.0153(4) -0.0092(3) -0.0061(3) 0.0053(3)
Cl1 0.0188(14) 0.0146(13) 0.0192(13) -0.0101(12) -0.0058(11) 0.0043(11)
Cl2 0.0224(15) 0.0152(13) 0.0245(14) -0.0121(13) -0.0065(12) 0.0041(12)
Cl3 0.0196(14) 0.0170(13) 0.0182(13) -0.0071(12) -0.0066(11) 0.0063(11)
Cl4 0.0231(15) 0.0254(15) 0.0146(12) -0.0118(13) -0.0069(12) 0.0075(12)
N1 0.021(6) 0.025(6) 0.031(6) -0.011(5) -0.005(5) 0.011(5)
C1 0.019(6) 0.040(8) 0.014(5) -0.019(6) -0.009(5) 0.010(5)
C2 0.023(7) 0.023(6) 0.023(6) -0.012(6) -0.011(5) 0.002(5)
C3 0.025(6) 0.011(5) 0.030(6) -0.013(5) -0.014(5) 0.010(5)
C4 0.016(6) 0.031(7) 0.027(6) -0.012(6) 0.001(5) 0.008(6)
C5 0.008(6) 0.016(6) 0.033(7) 0.000(5) -0.007(5) -0.003(5)

loop_
_atom_type_symbol
_atom_type_description
_atom_type_scat_dispersion_real
_atom_type_scat_dispersion_imag
_atom_type_scat_source
C C 0.0033 0.0016 'International Tables Vol C Tables 4.2.6.8 and 6.1.1.4'
H H 0.0000 0.0000 'International Tables Vol C Tables 4.2.6.8 and 6.1.1.4'
Cl Cl 0.1484 0.1585 'International Tables Vol C Tables 4.2.6.8 and 6.1.1.4'
N N 0.0061 0.0033 'International Tables Vol C Tables 4.2.6.8 and 6.1.1.4'
Sb Sb -0.5866 1.5461 'International Tables Vol C Tables 4.2.6.8 and 6.1.1.4'

loop_
_geom_angle_atom_site_label_1
_geom_angle_atom_site_label_2
_geom_angle_atom_site_label_3
_geom_angle_site_symmetry_1
_geom_angle_site_symmetry_3
_geom_angle
_geom_angle_publ_flag
Cl2 Sb1 Cl4 . . 94.34(11) ?
Cl2 Sb1 Cl1 . . 88.55(10) ?
Cl4 Sb1 Cl1 . . 90.48(11) ?
Cl2 Sb1 Cl3 . . 84.69(10) ?
Cl4 Sb1 Cl3 . . 87.94(10) ?
Cl1 Sb1 Cl3 . . 172.92(9) ?
C1 N1 C5 . . 122.1(11) ?
C1 N1 H6 . . 118.9 ?
C5 N1 H6 . . 118.9 ?
N1 C1 C2 . . 120.1(11) ?
N1 C1 H1 . . 119.9 ?
C2 C1 H1 . . 119.9 ?
C1 C2 C3 . . 120.3(11) ?
C1 C2 H2 . . 119.9 ?
C3 C2 H2 . . 119.9 ?
C2 C3 C4 . . 117.6(11) ?
C2 C3 H3 . . 121.2 ?
C4 C3 H3 . . 121.2 ?
C5 C4 C3 . . 121.7(11) ?
C5 C4 H4 . . 119.1 ?
C3 C4 H4 . . 119.1 ?
N1 C5 C4 . . 118.1(11) ?
N1 C5 H5 . . 120.9 ?
C4 C5 H5 . . 120.9 ?

loop_
_geom_bond_atom_site_label_1
_geom_bond_atom_site_label_2
_geom_bond_site_symmetry_2
_geom_bond_distance
_geom_bond_publ_flag
Sb1 Cl2 . 2.394(3) ?
Sb1 Cl4 . 2.420(3) ?
Sb1 Cl1 . 2.528(3) ?
Sb1 Cl3 . 2.849(4) ?
N1 C1 . 1.341(14) ?
N1 C5 . 1.354(15) ?
N1 H6 . 0.86 ?
C1 C2 . 1.380(17) ?
C1 H1 . 0.93 ?
C2 C3 . 1.380(16) ?
C2 H2 . 0.93 ?
C3 C4 . 1.388(17) ?
C3 H3 . 0.93 ?
C4 C5 . 1.380(17) ?
C4 H4 . 0.93 ?
C5 H5 . 0.93 ?
